data_1539838
loop_
_publ_author_name
'Bonhomme, F.'
'Fischer, P.'
'Yvon, K.'

_publ_section_title
;
 Tetragonal trimagnesium ruthenium trideuteride, Mg3 Ru D3, containing
 dinuclear [Ru2 D6]12- complex anions
;
_journal_name_full 'Journal of Alloys Compd.'
_journal_page_first 309
_journal_page_last 314
_journal_volume 186
_journal_year 1992
_chemical_formula_sum 'D3 Mg3 Ru'
_chemical_name_systematic 'Mg3 Ru D3'
_space_group_IT_number 136
_symmetry_space_group_name_Hall '-P 4n 2n'
_symmetry_space_group_name_H-M 'P 42/m n m'
_cell_angle_alpha 90
_cell_angle_beta 90
_cell_angle_gamma 90
_cell_formula_units_Z 4
_cell_length_a 7.2729
_cell_length_b 7.2729
_cell_length_c 6.9302
_cell_volume 366.573
_citation_journal_id_ASTM JALCEU
_cod_data_source_file Bonhomme_JALCEU_1992_914.cif
_cod_data_source_block D3Mg3Ru1
_cod_original_cell_volume 366.5735
_cod_original_formula_sum 'D3 Mg3 Ru1'
_cod_database_code 1539838

loop_
_symmetry_equiv_pos_as_xyz
x,y,z
-y+1/2,x+1/2,z+1/2
-x,-y,z
y+1/2,-x+1/2,z+1/2
x+1/2,-y+1/2,-z+1/2
y,x,-z
-x+1/2,y+1/2,-z+1/2
-y,-x,-z
-x,-y,-z
y-1/2,-x-1/2,-z-1/2
x,y,-z
-y-1/2,x-1/2,-z-1/2
-x-1/2,y-1/2,z-1/2
-y,-x,z
x-1/2,-y-1/2,z-1/2
y,x,z

loop_
_atom_site_label
_atom_site_type_symbol
_atom_site_fract_x
_atom_site_fract_y
_atom_site_fract_z
_atom_site_occupancy
_atom_site_U_iso_or_equiv
Mg2 Mg 0.1537 0.1537 0.2811 1 0.0
Ru1 Ru 0.3391 0.3391 0 1 0.0
D2 D 0.3531 0.3531 0.7538 1 0.0
Mg1 Mg 0 0.5 0 1 0.0
D1 D 0.1362 0.2205 0 0.5 0.0
